data_4071012
loop_
_publ_author_name
'Zhao, Liang'
'Chen, Xu-Dong'
'Mak, Thomas C. W.'

_publ_section_title
;
 Silver(I)&#x2212;Ethynide Supramolecular Synthons in the Assembly of
 \p&#x2212;\p Stacked Infinite Columns&#x22A5;
;
_journal_issue 11
_journal_name_full Organometallics
_journal_page_first 2483
_journal_paper_doi 10.1021/om701201m
_journal_volume 27
_journal_year 2008
_chemical_formula_sum 'C12 H6 Ag8 N10 O21'
_chemical_formula_weight 1489.23
_chemical_name_common '2[(2-AgCC)-Pyraz] ?6AgNO3 ?3H2O'
_chemical_name_systematic
; 
 ? 
;
_space_group_IT_number 2
_symmetry_cell_setting triclinic
_symmetry_space_group_name_Hall '-P 1'
_symmetry_space_group_name_H-M 'P -1'
_atom_sites_solution_hydrogens geom
_atom_sites_solution_primary direct
_atom_sites_solution_secondary difmap
_audit_creation_method SHELXL-97
_cell_angle_alpha 82.286(2)
_cell_angle_beta 88.016(2)
_cell_angle_gamma 84.343(2)
_cell_formula_units_Z 2
_cell_length_a 7.5346(10)
_cell_length_b 11.4637(14)
_cell_length_c 17.235(2)
_cell_measurement_temperature 293(2)
_cell_volume 1467.7(3)
_computing_structure_refinement 'SHELXL-97 (Sheldrick, 1997)'
_computing_structure_solution 'SHELXS-97 (Sheldrick, 1990)'
_diffrn_ambient_temperature 293(2)
_diffrn_measured_fraction_theta_full 0.976
_diffrn_measured_fraction_theta_max 0.976
_diffrn_radiation_monochromator graphite
_diffrn_radiation_source 'fine-focus sealed tube'
_diffrn_radiation_type MoK\a
_diffrn_radiation_wavelength 0.71073
_diffrn_reflns_av_R_equivalents 0.0290
_diffrn_reflns_av_sigmaI/netI 0.0567
_diffrn_reflns_limit_h_max 10
_diffrn_reflns_limit_h_min -8
_diffrn_reflns_limit_k_max 14
_diffrn_reflns_limit_k_min -15
_diffrn_reflns_limit_l_max 22
_diffrn_reflns_limit_l_min -22
_diffrn_reflns_number 10711
_diffrn_reflns_theta_full 28.34
_diffrn_reflns_theta_max 28.34
_diffrn_reflns_theta_min 1.19
_exptl_absorpt_coefficient_mu 5.328
_exptl_absorpt_correction_T_max 1.000000
_exptl_absorpt_correction_T_min 0.546837
_exptl_absorpt_correction_type multi-scan
_exptl_crystal_colour Yellow
_exptl_crystal_density_diffrn 3.370
_exptl_crystal_density_method 'not measured'
_exptl_crystal_description Plate
_exptl_crystal_F_000 1384
_exptl_crystal_size_max 0.37
_exptl_crystal_size_mid 0.18
_exptl_crystal_size_min 0.10
_refine_diff_density_max 0.962
_refine_diff_density_min -1.032
_refine_diff_density_rms 0.175
_refine_ls_extinction_method none
_refine_ls_goodness_of_fit_ref 1.023
_refine_ls_hydrogen_treatment mixed
_refine_ls_matrix_type full
_refine_ls_number_parameters 478
_refine_ls_number_reflns 7144
_refine_ls_number_restraints 0
_refine_ls_restrained_S_all 1.023
_refine_ls_R_factor_all 0.0638
_refine_ls_R_factor_gt 0.0388
_refine_ls_shift/su_max 0.001
_refine_ls_shift/su_mean 0.000
_refine_ls_structure_factor_coef Fsqd
_refine_ls_weighting_details 'calc w=1/[\s^2^(Fo^2^)+(0.0316P)^2^+2.5869P] where P=(Fo^2^+2Fc^2^)/3'
_refine_ls_weighting_scheme calc
_refine_ls_wR_factor_gt 0.0832
_refine_ls_wR_factor_ref 0.0968
_reflns_number_gt 5088
_reflns_number_total 7144
_reflns_threshold_expression >2sigma(I)
_cod_data_source_file om701201m-file003.cif
_cod_data_source_block Complex_4
_cod_depositor_comments
;
The following automatic conversions were performed:

'_symmetry_cell_setting' value 'Triclinic' changed to 'triclinic'
according to /home/saulius/struct/CIF-dictionaries/cif_core.dic
dictionary named 'cif_core.dic' version 2.4.1 from
2010-06-29.

'_exptl_absorpt_correction_type' value 'Multiscan'
changed to 'multi-scan' according to
/home/saulius/struct/CIF-dictionaries/cif_core.dic dictionary named
'cif_core.dic' version 2.4.1 from 2010-06-29.

Automatic conversion script
Id: cif_fix_values 1715 2011-07-08 13:25:40Z adriana 
;
_cod_original_cell_volume 1467.6(3)
_cod_original_sg_symbol_H-M P-1
_cod_database_code 4071012

loop_
_symmetry_equiv_pos_as_xyz
'x, y, z'
'-x, -y, -z'

loop_
_atom_site_label
_atom_site_type_symbol
_atom_site_fract_x
_atom_site_fract_y
_atom_site_fract_z
_atom_site_U_iso_or_equiv
_atom_site_adp_type
_atom_site_occupancy
_atom_site_symmetry_multiplicity
_atom_site_calc_flag
_atom_site_refinement_flags
_atom_site_disorder_assembly
_atom_site_disorder_group
Ag1 Ag -0.38151(6) 0.51488(4) 0.15473(3) 0.03601(12) Uani 1 1 d . . .
Ag2 Ag -0.2980(5) 0.7771(3) 0.0893(3) 0.0489(7) Uani 0.80 1 d P A 1
Ag2' Ag -0.309(2) 0.7729(12) 0.1056(11) 0.048(3) Uani 0.20 1 d P A 2
Ag3 Ag 0.1295(3) 0.7380(3) 0.11244(17) 0.0477(4) Uani 0.80 1 d P A 1
Ag3' Ag 0.0852(13) 0.7497(12) 0.0995(8) 0.059(2) Uani 0.20 1 d P A 2
Ag4 Ag -0.12192(9) 0.63885(6) -0.01606(3) 0.05651(17) Uani 1 1 d . . .
Ag5 Ag 0.33980(8) 0.05605(4) 0.58420(3) 0.04641(15) Uani 1 1 d . . .
Ag6 Ag 0.65476(7) 0.19404(5) 0.59200(3) 0.04991(16) Uani 1 1 d . . .
Ag7 Ag 0.28829(8) 0.30784(5) 0.59642(3) 0.04352(14) Uani 1 1 d . . .
Ag8 Ag 0.12591(7) 0.26770(5) 0.44752(3) 0.04259(14) Uani 1 1 d . . .
N1 N 0.1203(6) 0.3427(4) 0.1458(3) 0.0266(10) Uani 1 1 d . . .
N2 N 0.1225(7) 0.3076(4) 0.3093(3) 0.0303(11) Uani 1 1 d . . .
C1 C -0.1143(8) 0.6202(5) 0.1114(3) 0.0277(12) Uani 1 1 d . A .
C2 C -0.0409(7) 0.5311(5) 0.1467(3) 0.0250(12) Uani 1 1 d . A .
C3 C 0.0456(7) 0.4247(5) 0.1885(3) 0.0250(11) Uani 1 1 d . . .
C4 C 0.0477(8) 0.4069(5) 0.2702(3) 0.0273(12) Uani 1 1 d . A .
H4A H -0.0046 0.4661 0.2979 0.033 Uiso 1 1 calc R . .
C5 C 0.1940(8) 0.2252(5) 0.2667(4) 0.0316(13) Uani 1 1 d . A .
H5A H 0.2446 0.1537 0.2923 0.038 Uiso 1 1 calc R . .
C6 C 0.1954(7) 0.2425(5) 0.1867(3) 0.0285(12) Uani 1 1 d . . .
H6A H 0.2498 0.1833 0.1595 0.034 Uiso 1 1 calc R A .
N3 N 0.6295(6) 0.1197(4) 0.3392(3) 0.0269(10) Uani 1 1 d . . .
N4 N 0.6365(7) 0.3368(4) 0.2452(3) 0.0341(12) Uani 1 1 d . . .
C7 C 0.4197(8) 0.2128(5) 0.5086(3) 0.0281(12) Uani 1 1 d . . .
C8 C 0.4866(8) 0.2150(5) 0.4429(3) 0.0291(13) Uani 1 1 d . . .
C9 C 0.5654(7) 0.2207(5) 0.3660(3) 0.0240(11) Uani 1 1 d . . .
C10 C 0.5717(8) 0.3288(5) 0.3182(3) 0.0289(12) Uani 1 1 d . . .
H10A H 0.5289 0.3979 0.3383 0.035 Uiso 1 1 calc R . .
C11 C 0.6997(8) 0.2353(5) 0.2194(3) 0.0325(13) Uani 1 1 d . . .
H11A H 0.7458 0.2370 0.1686 0.039 Uiso 1 1 calc R . .
C12 C 0.6977(8) 0.1280(5) 0.2668(3) 0.0336(13) Uani 1 1 d . . .
H12A H 0.7455 0.0596 0.2473 0.040 Uiso 1 1 calc R . .
N5 N 0.1475(7) 0.9178(4) -0.0503(3) 0.0352(12) Uani 1 1 d . A .
O1 O 0.0111(7) 0.8756(5) -0.0639(4) 0.0702(18) Uani 1 1 d . . .
O2 O 0.2137(8) 0.8989(5) 0.0150(3) 0.0653(17) Uani 1 1 d . . .
O3 O 0.2210(7) 0.9825(5) -0.1030(3) 0.0582(14) Uani 1 1 d . . .
N6 N 0.3948(7) 0.6305(4) -0.0136(3) 0.0293(11) Uani 1 1 d . A .
O4 O 0.5313(6) 0.6126(5) -0.0550(3) 0.0482(12) Uani 1 1 d . . .
O5 O 0.4067(6) 0.6568(4) 0.0535(3) 0.0470(12) Uani 1 1 d . . .
O6 O 0.2476(6) 0.6218(5) -0.0407(3) 0.0513(13) Uani 1 1 d . . .
N7 N 0.6079(7) 0.3657(4) 0.7257(3) 0.0299(11) Uani 1 1 d . . .
O7 O 0.7135(6) 0.2903(4) 0.6961(3) 0.0482(12) Uani 1 1 d . . .
O8 O 0.6594(6) 0.4125(5) 0.7808(3) 0.0504(13) Uani 1 1 d . . .
O9 O 0.4553(6) 0.3887(4) 0.7022(3) 0.0433(11) Uani 1 1 d . . .
N8 N 0.9364(7) -0.0059(5) 0.5875(3) 0.0356(12) Uani 1 1 d . . .
O10 O 0.7733(6) -0.0133(4) 0.5804(3) 0.0489(12) Uani 1 1 d . . .
O11 O 1.0438(7) -0.0917(4) 0.5753(3) 0.0516(13) Uani 1 1 d . . .
O12 O 0.9873(7) 0.0860(4) 0.6053(3) 0.0525(13) Uani 1 1 d . . .
N9 N -0.1901(8) 0.4367(5) 0.5002(4) 0.0491(15) Uani 1 1 d . . .
O13 O -0.2846(12) 0.4877(6) 0.5449(5) 0.134(4) Uani 1 1 d . . .
O14 O -0.1511(9) 0.4861(5) 0.4351(3) 0.0668(17) Uani 1 1 d . . .
O15 O -0.1269(7) 0.3301(4) 0.5210(3) 0.0541(14) Uani 1 1 d . . .
N10 N -0.5131(7) 0.8976(4) 0.2147(3) 0.0328(11) Uani 1 1 d . A .
O16 O -0.6288(7) 0.9596(5) 0.2487(3) 0.0590(14) Uani 1 1 d . . .
O17 O -0.5499(6) 0.8657(4) 0.1514(3) 0.0466(12) Uani 1 1 d . . .
O18 O -0.3642(6) 0.8691(4) 0.2434(3) 0.0458(12) Uani 1 1 d . . .
O1W O -0.3847(6) 0.8865(4) -0.0351(3) 0.0421(11) Uani 1 1 d . . .
O2W O 0.0814(6) 0.3128(4) 0.6941(3) 0.0428(11) Uani 1 1 d . . .
O3W O 0.0399(6) 0.8838(5) 0.1986(3) 0.0494(12) Uani 1 1 d . . .

loop_
_atom_site_aniso_label
_atom_site_aniso_U_11
_atom_site_aniso_U_22
_atom_site_aniso_U_33
_atom_site_aniso_U_23
_atom_site_aniso_U_13
_atom_site_aniso_U_12
Ag1 0.0373(3) 0.0346(3) 0.0346(3) -0.0014(2) 0.0075(2) -0.0031(2)
Ag2 0.0461(12) 0.0401(7) 0.0545(13) -0.0029(6) 0.0045(10) 0.0195(8)
Ag2' 0.042(3) 0.031(3) 0.072(8) -0.018(4) 0.027(4) 0.000(2)
Ag3 0.0372(11) 0.0428(7) 0.0645(8) -0.0098(5) 0.0099(7) -0.0105(7)
Ag3' 0.031(4) 0.043(3) 0.104(6) -0.004(3) 0.012(3) -0.021(3)
Ag4 0.0766(4) 0.0677(4) 0.0222(3) -0.0070(2) -0.0006(2) 0.0094(3)
Ag5 0.0538(3) 0.0266(2) 0.0549(3) 0.0080(2) 0.0108(3) -0.0067(2)
Ag6 0.0429(3) 0.0575(4) 0.0526(3) -0.0194(3) -0.0128(2) -0.0007(3)
Ag7 0.0556(3) 0.0419(3) 0.0329(3) -0.0165(2) 0.0053(2) 0.0099(2)
Ag8 0.0464(3) 0.0488(3) 0.0315(3) -0.0090(2) -0.0068(2) 0.0078(2)
N1 0.026(2) 0.030(3) 0.023(2) -0.0031(19) -0.0009(18) 0.003(2)
N2 0.042(3) 0.023(2) 0.025(2) -0.0011(19) -0.006(2) 0.002(2)
C1 0.030(3) 0.026(3) 0.026(3) 0.000(2) -0.001(2) -0.001(2)
C2 0.027(3) 0.027(3) 0.022(3) -0.007(2) 0.005(2) -0.003(2)
C3 0.029(3) 0.022(3) 0.024(3) -0.002(2) -0.003(2) -0.002(2)
C4 0.036(3) 0.024(3) 0.022(3) -0.009(2) -0.002(2) 0.004(2)
C5 0.030(3) 0.024(3) 0.039(3) -0.004(2) -0.005(3) 0.004(2)
C6 0.028(3) 0.027(3) 0.031(3) -0.013(2) -0.002(2) 0.007(2)
N3 0.028(3) 0.024(2) 0.029(3) -0.0046(19) 0.0035(19) -0.004(2)
N4 0.042(3) 0.034(3) 0.027(3) -0.003(2) 0.008(2) -0.008(2)
C7 0.037(3) 0.020(3) 0.026(3) -0.001(2) -0.003(2) 0.001(2)
C8 0.038(3) 0.019(3) 0.029(3) 0.001(2) -0.006(2) 0.002(2)
C9 0.028(3) 0.023(3) 0.022(3) -0.004(2) -0.001(2) -0.007(2)
C10 0.036(3) 0.021(3) 0.029(3) -0.006(2) 0.004(2) 0.001(2)
C11 0.045(4) 0.032(3) 0.020(3) -0.005(2) 0.011(2) -0.008(3)
C12 0.040(4) 0.031(3) 0.031(3) -0.012(2) 0.009(3) -0.006(3)
N5 0.035(3) 0.028(3) 0.042(3) -0.004(2) -0.004(2) 0.003(2)
O1 0.052(3) 0.057(3) 0.103(5) 0.002(3) -0.031(3) -0.022(3)
O2 0.096(4) 0.053(3) 0.049(3) 0.011(3) -0.030(3) -0.031(3)
O3 0.065(4) 0.073(4) 0.037(3) -0.004(3) 0.014(2) -0.019(3)
N6 0.031(3) 0.024(2) 0.032(3) -0.002(2) -0.003(2) 0.000(2)
O4 0.036(3) 0.061(3) 0.047(3) -0.007(2) 0.012(2) -0.005(2)
O5 0.053(3) 0.057(3) 0.035(3) -0.022(2) -0.007(2) 0.004(2)
O6 0.030(3) 0.082(4) 0.045(3) -0.018(3) -0.006(2) -0.008(2)
N7 0.031(3) 0.029(3) 0.029(3) 0.000(2) 0.001(2) -0.003(2)
O7 0.039(3) 0.058(3) 0.048(3) -0.022(2) -0.003(2) 0.013(2)
O8 0.048(3) 0.062(3) 0.047(3) -0.028(3) -0.011(2) -0.003(2)
O9 0.029(2) 0.044(3) 0.060(3) -0.020(2) -0.009(2) 0.001(2)
N8 0.042(3) 0.035(3) 0.031(3) -0.006(2) -0.002(2) -0.008(3)
O10 0.034(3) 0.054(3) 0.058(3) -0.006(2) 0.000(2) -0.009(2)
O11 0.048(3) 0.044(3) 0.061(3) -0.010(2) -0.007(2) 0.012(2)
O12 0.063(3) 0.041(3) 0.059(3) -0.017(2) -0.005(3) -0.012(3)
N9 0.044(4) 0.033(3) 0.065(4) 0.004(3) 0.007(3) 0.004(3)
O13 0.171(8) 0.063(4) 0.138(7) 0.025(4) 0.102(6) 0.053(5)
O14 0.107(5) 0.042(3) 0.044(3) 0.004(2) 0.001(3) 0.012(3)
O15 0.051(3) 0.025(2) 0.080(4) 0.005(2) 0.012(3) 0.007(2)
N10 0.035(3) 0.024(3) 0.040(3) -0.009(2) 0.007(2) -0.005(2)
O16 0.047(3) 0.067(4) 0.067(4) -0.035(3) 0.010(3) 0.002(3)
O17 0.044(3) 0.057(3) 0.043(3) -0.024(2) 0.002(2) -0.004(2)
O18 0.037(3) 0.043(3) 0.055(3) 0.004(2) -0.012(2) 0.000(2)
O1W 0.042(3) 0.038(3) 0.048(3) -0.009(2) 0.000(2) -0.005(2)
O2W 0.039(3) 0.045(3) 0.046(3) -0.016(2) 0.010(2) -0.002(2)
O3W 0.042(3) 0.063(3) 0.041(3) -0.004(2) -0.003(2) 0.002(2)

loop_
_atom_type_symbol
_atom_type_description
_atom_type_scat_dispersion_real
_atom_type_scat_dispersion_imag
_atom_type_scat_source
C C 0.0033 0.0016 'International Tables Vol C Tables 4.2.6.8 and 6.1.1.4'
H H 0.0000 0.0000 'International Tables Vol C Tables 4.2.6.8 and 6.1.1.4'
N N 0.0061 0.0033 'International Tables Vol C Tables 4.2.6.8 and 6.1.1.4'
O O 0.0106 0.0060 'International Tables Vol C Tables 4.2.6.8 and 6.1.1.4'
Ag Ag -0.8971 1.1015 'International Tables Vol C Tables 4.2.6.8 and 6.1.1.4'

loop_
_geom_angle_atom_site_label_1
_geom_angle_atom_site_label_2
_geom_angle_atom_site_label_3
_geom_angle
_geom_angle_site_symmetry_1
_geom_angle_site_symmetry_3
N4 Ag1 O8 90.54(18) 1_455 2_566
N4 Ag1 C1 122.29(18) 1_455 .
O8 Ag1 C1 129.49(18) 2_566 .
N4 Ag1 C2 95.06(18) 1_455 .
O8 Ag1 C2 142.87(16) 2_566 .
C1 Ag1 C2 27.48(17) . .
N4 Ag1 Ag2' 152.2(4) 1_455 .
O8 Ag1 Ag2' 88.2(3) 2_566 .
C1 Ag1 Ag2' 44.4(3) . .
C2 Ag1 Ag2' 70.3(3) . .
N4 Ag1 Ag2 155.59(15) 1_455 .
O8 Ag1 Ag2 91.53(14) 2_566 .
C1 Ag1 Ag2 42.61(14) . .
C2 Ag1 Ag2 69.28(14) . .
Ag2' Ag1 Ag2 4.9(4) . .
C1 Ag2 O17 137.6(3) . .
C1 Ag2 O1W 128.2(3) . .
O17 Ag2 O1W 90.8(2) . .
C1 Ag2 Ag4 50.40(17) . .
O17 Ag2 Ag4 155.0(2) . .
O1W Ag2 Ag4 77.99(17) . .
C1 Ag2 Ag1 51.37(17) . .
O17 Ag2 Ag1 94.05(18) . .
O1W Ag2 Ag1 126.7(2) . .
Ag4 Ag2 Ag1 75.82(9) . .
C1 Ag2 Ag3 47.45(18) . .
O17 Ag2 Ag3 137.8(2) . .
O1W Ag2 Ag3 113.8(2) . .
Ag4 Ag2 Ag3 66.91(10) . .
Ag1 Ag2 Ag3 97.06(11) . .
C1 Ag2' O17 150.3(9) . .
C1 Ag2' Ag3' 47.9(4) . .
O17 Ag2' Ag3' 145.8(8) . .
C1 Ag2' Ag4 46.6(4) . .
O17 Ag2' Ag4 150.6(7) . .
Ag3' Ag2' Ag4 61.7(4) . .
C1 Ag2' Ag1 53.6(3) . .
O17 Ag2' Ag1 101.0(6) . .
Ag3' Ag2' Ag1 100.7(5) . .
Ag4 Ag2' Ag1 74.8(3) . .
C1 Ag3 O3W 106.4(2) . .
C1 Ag3 O2 128.7(2) . .
O3W Ag3 O2 88.0(2) . .
C1 Ag3 O5 114.5(2) . .
O3W Ag3 O5 137.5(2) . .
O2 Ag3 O5 75.9(2) . .
C1 Ag3 Ag2 41.78(15) . .
O3W Ag3 Ag2 78.08(15) . .
O2 Ag3 Ag2 98.19(18) . .
O5 Ag3 Ag2 142.39(17) . .
C1 Ag3 Ag4 40.58(14) . .
O3W Ag3 Ag4 127.50(14) . .
O2 Ag3 Ag4 91.60(14) . .
O5 Ag3 Ag4 92.59(14) . .
Ag2 Ag3 Ag4 50.04(9) . .
C1 Ag3' O2 145.4(6) . .
C1 Ag3' O3W 111.7(6) . .
O2 Ag3' O3W 89.3(5) . .
C1 Ag3' Ag2' 46.9(4) . .
O2 Ag3' Ag2' 114.8(5) . .
O3W Ag3' Ag2' 81.6(5) . .
C1 Ag3' Ag4 45.6(3) . .
O2 Ag3' Ag4 101.0(4) . .
O3W Ag3' Ag4 141.0(4) . .
Ag2' Ag3' Ag4 59.8(4) . .
C1 Ag4 N1 178.2(2) . 2_565
C1 Ag4 Ag2 49.72(17) . .
N1 Ag4 Ag2 131.43(14) 2_565 .
C1 Ag4 Ag2' 46.2(3) . .
N1 Ag4 Ag2' 135.0(3) 2_565 .
Ag2 Ag4 Ag2' 3.9(4) . .
C1 Ag4 Ag3' 46.1(3) . .
N1 Ag4 Ag3' 132.6(3) 2_565 .
Ag2 Ag4 Ag3' 59.0(2) . .
Ag2' Ag4 Ag3' 58.5(4) . .
C1 Ag4 Ag3 45.41(16) . .
N1 Ag4 Ag3 133.18(14) 2_565 .
Ag2 Ag4 Ag3 63.05(9) . .
Ag2' Ag4 Ag3 62.3(3) . .
Ag3' Ag4 Ag3 5.1(3) . .
C7 Ag5 N3 158.3(2) . 2_656
C7 Ag5 Ag7 47.10(15) . .
N3 Ag5 Ag7 140.38(12) 2_656 .
C7 Ag5 Ag6 49.62(15) . .
N3 Ag5 Ag6 112.15(12) 2_656 .
Ag7 Ag5 Ag6 59.67(2) . .
C7 Ag6 O7 132.92(18) . .
C7 Ag6 O10 99.59(18) . .
O7 Ag6 O10 123.23(16) . .
C7 Ag6 O15 103.85(19) . 1_655
O7 Ag6 O15 82.38(19) . 1_655
O10 Ag6 O15 107.86(16) . 1_655
C7 Ag6 Ag7 46.33(15) . .
O7 Ag6 Ag7 87.75(11) . .
O10 Ag6 Ag7 131.67(11) . .
O15 Ag6 Ag7 112.72(10) 1_655 .
C7 Ag6 Ag5 46.75(14) . .
O7 Ag6 Ag5 124.53(13) . .
O10 Ag6 Ag5 72.97(11) . .
O15 Ag6 Ag5 148.46(13) 1_655 .
Ag7 Ag6 Ag5 58.71(2) . .
C7 Ag7 O2W 148.0(2) . .
C7 Ag7 O14 121.79(19) . 2_566
O2W Ag7 O14 80.10(18) . 2_566
C7 Ag7 O9 123.36(19) . .
O2W Ag7 O9 77.83(16) . .
O14 Ag7 O9 85.32(17) 2_566 .
C7 Ag7 Ag5 48.66(15) . .
O2W Ag7 Ag5 101.41(12) . .
O14 Ag7 Ag5 155.68(14) 2_566 .
O9 Ag7 Ag5 118.87(10) . .
C7 Ag7 Ag6 50.82(15) . .
O2W Ag7 Ag6 131.82(12) . .
O14 Ag7 Ag6 134.35(16) 2_566 .
O9 Ag7 Ag6 74.17(10) . .
Ag5 Ag7 Ag6 61.621(19) . .
C7 Ag7 Ag8 54.62(15) . .
O2W Ag7 Ag8 111.12(12) . .
O14 Ag7 Ag8 84.85(13) 2_566 .
O9 Ag7 Ag8 165.28(11) . .
Ag5 Ag7 Ag8 71.87(2) . .
Ag6 Ag7 Ag8 105.44(2) . .
O15 Ag8 N2 119.27(18) . .
O15 Ag8 C7 121.44(19) . .
N2 Ag8 C7 117.13(19) . .
O15 Ag8 O11 86.49(17) . 2_656
N2 Ag8 O11 83.19(17) . 2_656
C7 Ag8 O11 114.75(16) . 2_656
O15 Ag8 Ag7 78.06(14) . .
N2 Ag8 Ag7 147.62(13) . .
C7 Ag8 Ag7 44.95(14) . .
O11 Ag8 Ag7 127.24(11) 2_656 .
C3 N1 C6 115.9(5) . .
C3 N1 Ag4 124.5(4) . 2_565
C6 N1 Ag4 119.6(4) . 2_565
C4 N2 C5 116.7(5) . .
C4 N2 Ag8 124.0(4) . .
C5 N2 Ag8 119.3(4) . .
C2 C1 Ag2 158.7(5) . .
C2 C1 Ag2' 151.1(7) . .
Ag2 C1 Ag2' 7.7(6) . .
C2 C1 Ag4 119.4(5) . .
Ag2 C1 Ag4 79.9(2) . .
Ag2' C1 Ag4 87.2(5) . .
C2 C1 Ag3' 105.3(5) . .
Ag2 C1 Ag3' 82.8(4) . .
Ag2' C1 Ag3' 85.2(5) . .
Ag4 C1 Ag3' 88.3(4) . .
C2 C1 Ag3 96.3(4) . .
Ag2 C1 Ag3 90.8(2) . .
Ag2' C1 Ag3 92.6(5) . .
Ag4 C1 Ag3 94.0(2) . .
Ag3' C1 Ag3 9.1(3) . .
C2 C1 Ag1 80.8(4) . .
Ag2 C1 Ag1 86.0(2) . .
Ag2' C1 Ag1 82.0(5) . .
Ag4 C1 Ag1 103.7(2) . .
Ag3' C1 Ag1 161.9(5) . .
Ag3 C1 Ag1 161.1(3) . .
C1 C2 C3 179.6(7) . .
C1 C2 Ag1 71.7(4) . .
C3 C2 Ag1 108.0(4) . .
N1 C3 C4 121.5(5) . .
N1 C3 C2 117.3(5) . .
C4 C3 C2 121.2(5) . .
N2 C4 C3 121.7(5) . .
N2 C5 C6 122.1(5) . .
N1 C6 C5 122.1(5) . .
C12 N3 C9 117.3(5) . .
C12 N3 Ag5 119.1(4) . 2_656
C9 N3 Ag5 123.1(4) . 2_656
C10 N4 C11 116.6(5) . .
C10 N4 Ag1 124.4(4) . 1_655
C11 N4 Ag1 118.7(4) . 1_655
C8 C7 Ag7 148.4(5) . .
C8 C7 Ag5 126.4(5) . .
Ag7 C7 Ag5 84.2(2) . .
C8 C7 Ag6 105.6(5) . .
Ag7 C7 Ag6 82.8(2) . .
Ag5 C7 Ag6 83.63(18) . .
C8 C7 Ag8 88.4(4) . .
Ag7 C7 Ag8 80.44(19) . .
Ag5 C7 Ag8 95.6(2) . .
Ag6 C7 Ag8 163.3(3) . .
C7 C8 C9 178.6(6) . .
N3 C9 C10 120.2(5) . .
N3 C9 C8 118.9(5) . .
C10 C9 C8 120.9(5) . .
N4 C10 C9 122.5(5) . .
N4 C11 C12 121.4(5) . .
N3 C12 C11 122.0(5) . .
O1 N5 O2 121.4(6) . .
O1 N5 O3 119.7(6) . .
O2 N5 O3 118.9(6) . .
N5 O2 Ag3' 113.4(5) . .
N5 O2 Ag3 121.6(4) . .
Ag3' O2 Ag3 9.6(3) . .
O6 N6 O5 120.7(5) . .
O6 N6 O4 118.7(5) . .
O5 N6 O4 120.6(5) . .
N6 O5 Ag3 115.7(4) . .
O9 N7 O8 120.8(5) . .
O9 N7 O7 120.2(5) . .
O8 N7 O7 118.9(5) . .
N7 O7 Ag6 126.0(4) . .
N7 O8 Ag1 104.1(4) . 2_566
N7 O9 Ag7 131.6(4) . .
O12 N8 O11 121.7(6) . .
O12 N8 O10 119.6(6) . .
O11 N8 O10 118.7(5) . .
N8 O10 Ag6 100.1(4) . .
N8 O11 Ag8 110.2(4) . 2_656
O13 N9 O14 121.0(6) . .
O13 N9 O15 119.6(7) . .
O14 N9 O15 119.4(6) . .
N9 O14 Ag7 115.1(4) . 2_566
N9 O15 Ag8 114.3(4) . .
N9 O15 Ag6 115.7(4) . 1_455
Ag8 O15 Ag6 125.03(19) . 1_455
O18 N10 O17 120.6(5) . .
O18 N10 O16 120.5(6) . .
O17 N10 O16 118.8(5) . .
N10 O17 Ag2' 108.1(6) . .
N10 O17 Ag2 112.3(4) . .
Ag2' O17 Ag2 6.0(5) . .
Ag3 O3W Ag3' 9.6(2) . .

loop_
_geom_bond_atom_site_label_1
_geom_bond_atom_site_label_2
_geom_bond_distance
_geom_bond_site_symmetry_2
Ag1 N4 2.392(5) 1_455
Ag1 O8 2.460(5) 2_566
Ag1 C1 2.491(6) .
Ag1 C2 2.589(6) .
Ag1 Ag2' 3.063(15) .
Ag1 Ag2 3.181(4) .
Ag2 C1 2.159(6) .
Ag2 O17 2.356(6) .
Ag2 O1W 2.410(6) .
Ag2 Ag4 2.786(4) .
Ag2 Ag3 3.240(4) .
Ag2' C1 2.165(15) .
Ag2' O17 2.189(17) .
Ag2' Ag3' 2.956(18) .
Ag2' Ag4 2.997(17) .
Ag3 C1 2.387(7) .
Ag3 O3W 2.415(6) .
Ag3 O2 2.439(6) .
Ag3 O5 2.446(5) .
Ag3 Ag4 3.343(3) .
Ag3' C1 2.201(14) .
Ag3' O2 2.355(14) .
Ag3' O3W 2.441(15) .
Ag3' Ag4 3.051(12) .
Ag4 C1 2.180(6) .
Ag4 N1 2.218(5) 2_565
Ag5 C7 2.195(6) .
Ag5 N3 2.252(5) 2_656
Ag5 Ag7 2.9092(8) .
Ag5 Ag6 2.9953(8) .
Ag6 C7 2.296(6) .
Ag6 O7 2.306(5) .
Ag6 O10 2.486(5) .
Ag6 O15 2.547(5) 1_655
Ag6 Ag7 2.9384(8) .
Ag7 C7 2.142(6) .
Ag7 O2W 2.256(4) .
Ag7 O14 2.482(5) 2_566
Ag7 O9 2.570(4) .
Ag7 Ag8 2.9900(8) .
Ag8 O15 2.356(5) .
Ag8 N2 2.365(5) .
Ag8 C7 2.472(6) .
Ag8 O11 2.573(5) 2_656
N1 C3 1.339(7) .
N1 C6 1.348(7) .
N1 Ag4 2.218(5) 2_565
N2 C4 1.328(7) .
N2 C5 1.334(8) .
C1 C2 1.210(7) .
C2 C3 1.439(7) .
C3 C4 1.395(7) .
C5 C6 1.367(8) .
N3 C12 1.329(7) .
N3 C9 1.343(7) .
N3 Ag5 2.252(5) 2_656
N4 C10 1.328(7) .
N4 C11 1.339(8) .
N4 Ag1 2.392(5) 1_655
C7 C8 1.220(8) .
C8 C9 1.431(8) .
C9 C10 1.397(7) .
C11 C12 1.383(8) .
N5 O1 1.222(7) .
N5 O2 1.231(7) .
N5 O3 1.244(7) .
N6 O6 1.237(6) .
N6 O5 1.242(6) .
N6 O4 1.248(6) .
N7 O9 1.225(6) .
N7 O8 1.242(6) .
N7 O7 1.262(6) .
O8 Ag1 2.460(5) 2_566
N8 O12 1.235(7) .
N8 O11 1.246(7) .
N8 O10 1.252(7) .
O11 Ag8 2.573(5) 2_656
N9 O13 1.202(9) .
N9 O14 1.227(8) .
N9 O15 1.276(7) .
O14 Ag7 2.482(5) 2_566
O15 Ag6 2.547(5) 1_455
N10 O18 1.238(6) .
N10 O17 1.245(6) .
N10 O16 1.249(7) .
